data_4503855
loop_
_publ_author_name
'Kato, Takako'
'Okamoto, Iwao'
'Masu, Hyuma'
'Katagiri, Kosuke'
'Tominaga, Masahide'
'Yamaguchi, Kentaro'
'Kagechika, Hiroyuki'
'Azumaya, Isao'

_publ_section_title
;
 Polymorphism and Pseudopolymorphism of an Aromatic Amide: Spontaneous
 Resolution and Crystal-to-Crystal phase Transition
;
_journal_issue 10
_journal_name_full 'Crystal Growth &amp; Design'
_journal_page_first 3871
_journal_paper_doi 10.1021/cg800658t
_journal_volume 8
_journal_year 2008
_chemical_formula_moiety 'C22 H18 F2 N2 O2, 0.5(C H2 Cl2 )'
_chemical_formula_sum 'C22.5 H19 Cl F2 N2 O2'
_chemical_formula_weight 422.85
_chemical_name_systematic
;
 ?
;
_space_group_IT_number 41
_symmetry_cell_setting orthorhombic
_symmetry_space_group_name_Hall 'A 2 -2ab'
_symmetry_space_group_name_H-M 'A b a 2'
_atom_sites_solution_hydrogens geom
_atom_sites_solution_primary direct
_atom_sites_solution_secondary difmap
_audit_creation_method SHELXL-97
_cell_angle_alpha 90.00
_cell_angle_beta 90.00
_cell_angle_gamma 90.00
_cell_formula_units_Z 8
_cell_length_a 28.459(3)
_cell_length_b 8.9853(10)
_cell_length_c 15.4982(18)
_cell_measurement_reflns_used 1894
_cell_measurement_temperature 90
_cell_measurement_theta_max 24.32
_cell_measurement_theta_min 2.62
_cell_volume 3963.1(8)
_computing_cell_refinement 'Bruker SMART'
_computing_data_collection 'Bruker SMART'
_computing_data_reduction 'Bruker SAINT'
_computing_molecular_graphics 'Bruker SHELXTL'
_computing_publication_material 'Bruker SHELXTL'
_computing_structure_refinement 'SHELXL-97 (Sheldrick, 1997)'
_computing_structure_solution 'SHELXS-97 (Sheldrick, 1990)'
_diffrn_ambient_temperature 90
_diffrn_measured_fraction_theta_full 1.000
_diffrn_measured_fraction_theta_max 0.947
_diffrn_measurement_device_type 'Bruker ApexII CCD area detector'
_diffrn_measurement_method 'phi and omega scans'
_diffrn_radiation_monochromator graphite
_diffrn_radiation_source 'fine-focus sealed tube'
_diffrn_radiation_type MoK\a
_diffrn_radiation_wavelength 0.71073
_diffrn_reflns_av_R_equivalents 0.0503
_diffrn_reflns_av_sigmaI/netI 0.0583
_diffrn_reflns_limit_h_max 35
_diffrn_reflns_limit_h_min -37
_diffrn_reflns_limit_k_max 11
_diffrn_reflns_limit_k_min -11
_diffrn_reflns_limit_l_max 10
_diffrn_reflns_limit_l_min -20
_diffrn_reflns_number 10612
_diffrn_reflns_theta_full 25.00
_diffrn_reflns_theta_max 28.16
_diffrn_reflns_theta_min 1.43
_exptl_absorpt_coefficient_mu 0.233
_exptl_absorpt_correction_T_max 0.9884
_exptl_absorpt_correction_T_min 0.9125
_exptl_absorpt_correction_type empirical
_exptl_absorpt_process_details 'SADABS Sheldrick 1996'
_exptl_crystal_colour colourless
_exptl_crystal_density_diffrn 1.417
_exptl_crystal_density_method 'not measured'
_exptl_crystal_description prismatic
_exptl_crystal_F_000 1752
_exptl_crystal_size_max 0.40
_exptl_crystal_size_mid 0.20
_exptl_crystal_size_min 0.05
_refine_diff_density_max 0.229
_refine_diff_density_min -0.284
_refine_diff_density_rms 0.057
_refine_ls_abs_structure_details 'Flack H D (1983), Acta Cryst. A39, 876-881'
_refine_ls_abs_structure_Flack 0.49(8)
_refine_ls_extinction_method none
_refine_ls_goodness_of_fit_ref 1.027
_refine_ls_hydrogen_treatment constr
_refine_ls_matrix_type full
_refine_ls_number_parameters 269
_refine_ls_number_reflns 3279
_refine_ls_number_restraints 1
_refine_ls_restrained_S_all 1.027
_refine_ls_R_factor_all 0.0598
_refine_ls_R_factor_gt 0.0421
_refine_ls_shift/su_max 0.001
_refine_ls_shift/su_mean 0.000
_refine_ls_structure_factor_coef Fsqd
_refine_ls_weighting_details 'calc w=1/[\s^2^(Fo^2^)+(0.0399P)^2^+2.6014P] where P=(Fo^2^+2Fc^2^)/3'
_refine_ls_weighting_scheme calc
_refine_ls_wR_factor_gt 0.0836
_refine_ls_wR_factor_ref 0.0952
_reflns_number_gt 2646
_reflns_number_total 3279
_reflns_threshold_expression >2sigma(I)
_cod_data_source_file cg800658t_si_002.cif
_cod_data_source_block a0702031tka(Form-IV)
_cod_depositor_comments
;
The following automatic conversions were performed:

'_symmetry_cell_setting' value 'Orthorhombic' changed to
'orthorhombic' according to
/home/saulius/struct/CIF-dictionaries/cif_core.dic dictionary named
'cif_core.dic' version 2.4.1 from 2010-06-29.

Automatic conversion script
Id: cif_fix_values 1715 2011-07-08 13:25:40Z adriana 
;
_cod_original_sg_symbol_H-M Aba2
_cod_original_formula_sum 'C22.50 H19 Cl F2 N2 O2'
_cod_database_code 4503855

loop_
_symmetry_equiv_pos_as_xyz
'x, y, z'
'-x, -y, z'
'x+1/2, -y+1/2, z'
'-x+1/2, y+1/2, z'
'x, y+1/2, z+1/2'
'-x, -y+1/2, z+1/2'
'x+1/2, -y+1, z+1/2'
'-x+1/2, y+1, z+1/2'

loop_
_atom_site_label
_atom_site_type_symbol
_atom_site_fract_x
_atom_site_fract_y
_atom_site_fract_z
_atom_site_U_iso_or_equiv
_atom_site_adp_type
_atom_site_occupancy
_atom_site_symmetry_multiplicity
_atom_site_calc_flag
_atom_site_refinement_flags
C1 C 0.39252(10) 0.1437(3) 0.46615(18) 0.0148(6) Uani 1 1 d .
C6 C 0.41642(11) 0.0103(3) 0.4538(2) 0.0181(7) Uani 1 1 d .
H6 H 0.4477 0.0121 0.4322 0.022 Uiso 1 1 calc R
C2 C 0.34664(10) 0.1403(3) 0.50014(19) 0.0144(6) Uani 1 1 d .
C4 C 0.35040(11) -0.1286(3) 0.5059(2) 0.0197(7) Uani 1 1 d .
H4 H 0.3360 -0.2209 0.5196 0.024 Uiso 1 1 calc R
C3 C 0.32647(11) 0.0032(3) 0.51919(19) 0.0171(7) Uani 1 1 d .
H3 H 0.2955 0.0001 0.5419 0.021 Uiso 1 1 calc R
C5 C 0.39534(11) -0.1254(3) 0.4726(2) 0.0201(7) Uani 1 1 d .
H5 H 0.4118 -0.2157 0.4625 0.024 Uiso 1 1 calc R
C9 C 0.36007(10) 0.3701(3) 0.34061(19) 0.0158(6) Uani 1 1 d .
C7 C 0.46387(10) 0.2958(3) 0.4900(2) 0.0193(6) Uani 1 1 d .
H7A H 0.4882 0.2614 0.4500 0.029 Uiso 1 1 calc R
H7B H 0.4649 0.2359 0.5428 0.029 Uiso 1 1 calc R
H7C H 0.4694 0.4006 0.5044 0.029 Uiso 1 1 calc R
C8 C 0.40150(10) 0.3938(3) 0.39858(19) 0.0141(6) Uani 1 1 d .
C12 C 0.28736(10) 0.3448(4) 0.2258(2) 0.0225(7) Uani 1 1 d .
C14 C 0.32863(11) 0.4875(4) 0.3302(2) 0.0185(7) Uani 1 1 d .
H14 H 0.3327 0.5767 0.3623 0.022 Uiso 1 1 calc R
C11 C 0.31822(10) 0.2291(4) 0.2324(2) 0.0211(7) Uani 1 1 d .
H11 H 0.3148 0.1426 0.1978 0.025 Uiso 1 1 calc R
C10 C 0.35472(10) 0.2416(3) 0.2910(2) 0.0172(6) Uani 1 1 d .
H10 H 0.3764 0.1618 0.2975 0.021 Uiso 1 1 calc R
C13 C 0.29129(11) 0.4746(3) 0.2728(2) 0.0209(7) Uani 1 1 d .
H13 H 0.2691 0.5528 0.2662 0.025 Uiso 1 1 calc R
C16 C 0.33062(10) 0.3959(3) 0.55433(19) 0.0144(6) Uani 1 1 d .
C17 C 0.36958(10) 0.3823(3) 0.61900(19) 0.0137(6) Uani 1 1 d .
C20 C 0.43796(10) 0.3693(3) 0.7429(2) 0.0162(6) Uani 1 1 d .
C18 C 0.37193(9) 0.2613(3) 0.6751(2) 0.0159(6) Uani 1 1 d .
H18 H 0.3499 0.1823 0.6698 0.019 Uiso 1 1 calc R
C19 C 0.40619(10) 0.2554(3) 0.73875(19) 0.0168(6) Uani 1 1 d .
H19 H 0.4075 0.1746 0.7782 0.020 Uiso 1 1 calc R
C22 C 0.40139(10) 0.4988(3) 0.6278(2) 0.0165(6) Uani 1 1 d .
H22 H 0.3990 0.5833 0.5912 0.020 Uiso 1 1 calc R
C15 C 0.27265(10) 0.2680(3) 0.46477(19) 0.0176(6) Uani 1 1 d .
H15A H 0.2499 0.2122 0.4994 0.026 Uiso 1 1 calc R
H15B H 0.2764 0.2198 0.4085 0.026 Uiso 1 1 calc R
H15C H 0.2614 0.3701 0.4566 0.026 Uiso 1 1 calc R
C21 C 0.43667(10) 0.4927(3) 0.6896(2) 0.0165(6) Uani 1 1 d .
H21 H 0.4591 0.5704 0.6950 0.020 Uiso 1 1 calc R
N2 N 0.31824(8) 0.2708(3) 0.50967(15) 0.0136(5) Uani 1 1 d .
N1 N 0.41725(8) 0.2799(3) 0.44908(16) 0.0144(5) Uani 1 1 d .
F1 F 0.25074(6) 0.3320(2) 0.16990(13) 0.0312(4) Uani 1 1 d .
F2 F 0.47321(6) 0.36043(18) 0.80309(11) 0.0207(4) Uani 1 1 d .
O2 O 0.30958(7) 0.5141(2) 0.54639(14) 0.0183(5) Uani 1 1 d .
O1 O 0.42203(7) 0.5154(2) 0.39850(15) 0.0199(5) Uani 1 1 d .
Cl1 Cl 0.45844(3) 0.90515(9) 0.67871(7) 0.0321(2) Uani 1 1 d .
C23 C 0.5000 1.0000 0.7433(3) 0.0219(9) Uani 1 2 d S
H23A H 0.4835 1.0723 0.7808 0.026 Uiso 0.50 1 calc PR
H23B H 0.5165 0.9277 0.7808 0.026 Uiso 0.50 1 calc PR

loop_
_atom_site_aniso_label
_atom_site_aniso_U_11
_atom_site_aniso_U_22
_atom_site_aniso_U_33
_atom_site_aniso_U_23
_atom_site_aniso_U_13
_atom_site_aniso_U_12
C1 0.0192(15) 0.0118(14) 0.0135(14) 0.0010(12) -0.0017(11) -0.0013(12)
C6 0.0173(15) 0.0192(16) 0.0178(15) -0.0016(13) -0.0009(13) 0.0031(14)
C2 0.0184(14) 0.0127(14) 0.0121(14) -0.0017(11) -0.0017(11) 0.0004(12)
C4 0.0265(17) 0.0138(15) 0.0188(16) 0.0007(12) -0.0045(13) -0.0042(14)
C3 0.0171(15) 0.0176(15) 0.0166(16) 0.0016(13) -0.0013(12) -0.0040(13)
C5 0.0255(17) 0.0142(15) 0.0205(17) -0.0012(13) -0.0047(13) 0.0054(14)
C9 0.0181(15) 0.0179(16) 0.0116(14) 0.0031(12) 0.0018(12) -0.0021(13)
C7 0.0176(15) 0.0198(15) 0.0205(15) -0.0004(13) -0.0024(12) 0.0020(13)
C8 0.0155(14) 0.0146(15) 0.0123(14) 0.0001(12) 0.0031(12) 0.0026(12)
C12 0.0180(16) 0.0333(18) 0.0161(16) 0.0064(15) -0.0043(12) -0.0023(15)
C14 0.0221(16) 0.0163(16) 0.0170(15) 0.0041(13) 0.0027(12) 0.0021(13)
C11 0.0248(17) 0.0249(16) 0.0137(15) -0.0009(13) 0.0011(13) -0.0019(14)
C10 0.0170(15) 0.0186(15) 0.0159(15) -0.0007(12) 0.0011(12) -0.0012(13)
C13 0.0203(16) 0.0212(16) 0.0212(16) 0.0089(13) 0.0005(13) 0.0019(14)
C16 0.0133(14) 0.0150(14) 0.0149(14) 0.0004(12) 0.0018(11) -0.0023(12)
C17 0.0146(14) 0.0122(14) 0.0142(14) -0.0020(11) 0.0021(11) 0.0003(12)
C20 0.0159(14) 0.0220(15) 0.0107(14) -0.0030(12) -0.0008(11) 0.0028(13)
C18 0.0166(13) 0.0165(13) 0.0145(13) -0.0034(14) 0.0033(13) -0.0016(11)
C19 0.0228(15) 0.0138(14) 0.0138(15) 0.0038(12) 0.0008(13) 0.0021(13)
C22 0.0204(15) 0.0124(14) 0.0167(14) 0.0015(12) 0.0027(12) 0.0024(13)
C15 0.0141(14) 0.0207(15) 0.0181(15) 0.0012(13) -0.0028(12) 0.0024(12)
C21 0.0175(13) 0.0127(13) 0.0193(17) -0.0017(12) -0.0022(12) -0.0015(11)
N2 0.0129(12) 0.0122(12) 0.0157(13) 0.0009(10) 0.0009(10) -0.0004(10)
N1 0.0140(12) 0.0134(12) 0.0157(13) 0.0027(10) 0.0000(10) 0.0004(10)
F1 0.0258(9) 0.0427(10) 0.0251(10) 0.0041(10) -0.0111(9) 0.0008(8)
F2 0.0216(9) 0.0231(9) 0.0175(9) 0.0000(8) -0.0059(7) -0.0003(7)
O2 0.0210(11) 0.0130(10) 0.0209(11) 0.0016(9) -0.0021(9) 0.0034(9)
O1 0.0252(12) 0.0154(11) 0.0190(11) 0.0034(9) -0.0005(10) -0.0048(9)
Cl1 0.0320(4) 0.0278(4) 0.0365(5) -0.0084(4) -0.0023(4) -0.0047(4)
C23 0.026(2) 0.018(2) 0.022(2) 0.000 0.000 -0.0033(19)

loop_
_atom_type_symbol
_atom_type_description
_atom_type_scat_dispersion_real
_atom_type_scat_dispersion_imag
_atom_type_scat_source
C C 0.0033 0.0016 'International Tables Vol C Tables 4.2.6.8 and 6.1.1.4'
H H 0.0000 0.0000 'International Tables Vol C Tables 4.2.6.8 and 6.1.1.4'
N N 0.0061 0.0033 'International Tables Vol C Tables 4.2.6.8 and 6.1.1.4'
O O 0.0106 0.0060 'International Tables Vol C Tables 4.2.6.8 and 6.1.1.4'
F F 0.0171 0.0103 'International Tables Vol C Tables 4.2.6.8 and 6.1.1.4'
Cl Cl 0.1484 0.1585 'International Tables Vol C Tables 4.2.6.8 and 6.1.1.4'

loop_
_geom_angle_atom_site_label_1
_geom_angle_atom_site_label_2
_geom_angle_atom_site_label_3
_geom_angle
_geom_angle_site_symmetry_1
C6 C1 C2 119.1(3) .
C6 C1 N1 118.0(2) .
C2 C1 N1 122.8(3) .
C5 C6 C1 121.1(3) .
C5 C6 H6 119.5 .
C1 C6 H6 119.5 .
C3 C2 C1 118.8(3) .
C3 C2 N2 118.1(2) .
C1 C2 N2 123.0(3) .
C5 C4 C3 119.7(3) .
C5 C4 H4 120.2 .
C3 C4 H4 120.2 .
C4 C3 C2 121.6(3) .
C4 C3 H3 119.2 .
C2 C3 H3 119.2 .
C4 C5 C6 119.8(3) .
C4 C5 H5 120.1 .
C6 C5 H5 120.1 .
C14 C9 C10 119.5(3) .
C14 C9 C8 117.8(3) .
C10 C9 C8 122.3(3) .
N1 C7 H7A 109.5 .
N1 C7 H7B 109.5 .
H7A C7 H7B 109.5 .
N1 C7 H7C 109.5 .
H7A C7 H7C 109.5 .
H7B C7 H7C 109.5 .
O1 C8 N1 120.5(3) .
O1 C8 C9 119.8(3) .
N1 C8 C9 119.7(3) .
F1 C12 C11 118.4(3) .
F1 C12 C13 118.1(3) .
C11 C12 C13 123.5(3) .
C13 C14 C9 120.1(3) .
C13 C14 H14 119.9 .
C9 C14 H14 119.9 .
C12 C11 C10 118.1(3) .
C12 C11 H11 121.0 .
C10 C11 H11 121.0 .
C11 C10 C9 120.7(3) .
C11 C10 H10 119.7 .
C9 C10 H10 119.7 .
C12 C13 C14 118.1(3) .
C12 C13 H13 121.0 .
C14 C13 H13 121.0 .
O2 C16 N2 122.4(3) .
O2 C16 C17 119.9(3) .
N2 C16 C17 117.6(2) .
C22 C17 C18 119.6(3) .
C22 C17 C16 119.0(3) .
C18 C17 C16 121.1(2) .
C19 C20 F2 118.2(3) .
C19 C20 C21 123.7(3) .
F2 C20 C21 118.2(2) .
C19 C18 C17 120.5(3) .
C19 C18 H18 119.8 .
C17 C18 H18 119.8 .
C20 C19 C18 118.0(3) .
C20 C19 H19 121.0 .
C18 C19 H19 121.0 .
C21 C22 C17 120.5(3) .
C21 C22 H22 119.7 .
C17 C22 H22 119.7 .
N2 C15 H15A 109.5 .
N2 C15 H15B 109.5 .
H15A C15 H15B 109.5 .
N2 C15 H15C 109.5 .
H15A C15 H15C 109.5 .
H15B C15 H15C 109.5 .
C20 C21 C22 117.6(3) .
C20 C21 H21 121.2 .
C22 C21 H21 121.2 .
C16 N2 C2 125.5(2) .
C16 N2 C15 118.8(2) .
C2 N2 C15 115.7(2) .
C8 N1 C1 125.7(2) .
C8 N1 C7 118.0(2) .
C1 N1 C7 116.3(2) .
Cl1 C23 Cl1 111.1(3) 2_675
Cl1 C23 H23A 109.4 2_675
Cl1 C23 H23A 109.4 .
Cl1 C23 H23B 109.4 2_675
Cl1 C23 H23B 109.4 .
H23A C23 H23B 108.0 .

loop_
_geom_bond_atom_site_label_1
_geom_bond_atom_site_label_2
_geom_bond_distance
_geom_bond_site_symmetry_2
C1 C6 1.392(4) .
C1 C2 1.408(4) .
C1 N1 1.436(4) .
C6 C5 1.390(4) .
C6 H6 0.9500 .
C2 C3 1.390(4) .
C2 N2 1.432(3) .
C4 C5 1.380(4) .
C4 C3 1.382(4) .
C4 H4 0.9500 .
C3 H3 0.9500 .
C5 H5 0.9500 .
C9 C14 1.393(4) .
C9 C10 1.396(4) .
C9 C8 1.498(4) .
C7 N1 1.478(4) .
C7 H7A 0.9800 .
C7 H7B 0.9800 .
C7 H7C 0.9800 .
C8 O1 1.239(3) .
C8 N1 1.364(4) .
C12 F1 1.360(3) .
C12 C11 1.365(4) .
C12 C13 1.379(4) .
C14 C13 1.390(4) .
C14 H14 0.9500 .
C11 C10 1.384(4) .
C11 H11 0.9500 .
C10 H10 0.9500 .
C13 H13 0.9500 .
C16 O2 1.226(3) .
C16 N2 1.366(3) .
C16 C17 1.500(4) .
C17 C22 1.391(4) .
C17 C18 1.394(4) .
C20 C19 1.367(4) .
C20 F2 1.372(3) .
C20 C21 1.383(4) .
C18 C19 1.387(4) .
C18 H18 0.9500 .
C19 H19 0.9500 .
C22 C21 1.389(4) .
C22 H22 0.9500 .
C15 N2 1.472(3) .
C15 H15A 0.9800 .
C15 H15B 0.9800 .
C15 H15C 0.9800 .
C21 H21 0.9500 .
Cl1 C23 1.768(3) .
C23 Cl1 1.768(3) 2_675
C23 H23A 0.9900 .
C23 H23B 0.9900 .
